data_4105087
loop_
_publ_author_name
'Polly L. Arnold'
'Melanie S. Sanford'
'Stephen M. Pearson'

_publ_contact_author_address
;
School of Chemistry
Joseph Black Building, University of Edinburgh,
West Mains Road, Edinburgh, EH9 3JJ, UK.
;
_publ_contact_author_email Polly.Arnold@ed.ac.uk
_publ_contact_author_fax '+44 131 650 6453'
_publ_contact_author_name 'Polly L Arnold'
_publ_contact_author_phone '+44 131 650 5429'
_publ_section_title
;
 Chelating N-Heterocyclic Carbene Alkoxide as a Supporting Ligand for
 PdII/IV C-H Bond Functionalization Catalysis
;
_journal_name_full 'Journal of the American Chemical Society'
_journal_page_first 13912
_journal_page_last 13913
_journal_paper_doi 10.1021/ja905713t
_journal_volume 131
_journal_year 2009
_chemical_formula_moiety 'C23 H26 Cl N3 O Pd'
_chemical_formula_sum 'C23 H26 Cl N3 O Pd'
_chemical_formula_weight 502.32
_chemical_name_systematic
; 
 ? 
;
_space_group_IT_number 14
_symmetry_cell_setting monoclinic
_symmetry_space_group_name_Hall '-P 2ybc'
_symmetry_space_group_name_H-M 'P 1 21/c 1'
_atom_sites_solution_hydrogens geom
_atom_sites_solution_primary direct
_atom_sites_solution_secondary difmap
_audit_creation_method SHELXL-97
_cell_angle_alpha 90.00
_cell_angle_beta 99.6880(10)
_cell_angle_gamma 90.00
_cell_formula_units_Z 4
_cell_length_a 10.604(6)
_cell_length_b 12.799(7)
_cell_length_c 15.992(9)
_cell_measurement_reflns_used 4979
_cell_measurement_temperature 85(2)
_cell_measurement_theta_max 26.81
_cell_measurement_theta_min 2.51
_cell_volume 2139(2)
_computing_cell_refinement 'Bruker SAINT'
_computing_data_collection 'Bruker SMART-APEX'
_computing_data_reduction 'Bruker SAINT'
_computing_molecular_graphics 'ORTEP (Farrugia, 1997)'
_computing_publication_material 'enCIFer (Allen et al., 2004)'
_computing_structure_refinement 'SHELXL-97 (Sheldrick, 1997)'
_computing_structure_solution 'SHELXS-97 (Sheldrick, 1990)'
_diffrn_ambient_temperature 85(2)
_diffrn_measured_fraction_theta_full 0.999
_diffrn_measured_fraction_theta_max 0.999
_diffrn_measurement_device_type 'Brucker SMART APEX CCD area detector'
_diffrn_measurement_method 'Phi and Omega scans'
_diffrn_radiation_monochromator graphite
_diffrn_radiation_source 'fine-focus sealed tube'
_diffrn_radiation_type MoK\a
_diffrn_radiation_wavelength 0.71073
_diffrn_reflns_av_R_equivalents 0.0911
_diffrn_reflns_av_sigmaI/netI 0.0427
_diffrn_reflns_limit_h_max 13
_diffrn_reflns_limit_h_min -13
_diffrn_reflns_limit_k_max 16
_diffrn_reflns_limit_k_min -16
_diffrn_reflns_limit_l_max 20
_diffrn_reflns_limit_l_min -20
_diffrn_reflns_number 55084
_diffrn_reflns_theta_full 27.14
_diffrn_reflns_theta_max 27.14
_diffrn_reflns_theta_min 1.95
_diffrn_standards_decay_% 0
_diffrn_standards_number 0
_exptl_absorpt_coefficient_mu 1.011
_exptl_absorpt_correction_T_max 0.9281
_exptl_absorpt_correction_T_min 0.8278
_exptl_absorpt_correction_type multi-scan
_exptl_absorpt_process_details SADABS
_exptl_crystal_colour Colourless
_exptl_crystal_density_diffrn 1.559
_exptl_crystal_description Block
_exptl_crystal_F_000 1024
_exptl_crystal_size_max 0.08
_exptl_crystal_size_mid 0.05
_exptl_crystal_size_min 0.04
_refine_diff_density_max 0.512
_refine_diff_density_min -0.323
_refine_diff_density_rms 0.089
_refine_ls_extinction_method none
_refine_ls_goodness_of_fit_ref 1.044
_refine_ls_hydrogen_treatment riding
_refine_ls_matrix_type full
_refine_ls_number_parameters 267
_refine_ls_number_reflns 4752
_refine_ls_number_restraints 0
_refine_ls_restrained_S_all 1.044
_refine_ls_R_factor_all 0.0758
_refine_ls_R_factor_gt 0.0380
_refine_ls_shift/su_max 0.002
_refine_ls_shift/su_mean 0.000
_refine_ls_structure_factor_coef Fsqd
_refine_ls_weighting_details 'calc w=1/[\s^2^(Fo^2^)+(0.0305P)^2^+1.3617P] where P=(Fo^2^+2Fc^2^)/3'
_refine_ls_weighting_scheme calc
_refine_ls_wR_factor_gt 0.0692
_refine_ls_wR_factor_ref 0.0800
_reflns_number_gt 3085
_reflns_number_total 4752
_reflns_threshold_expression >2sigma(I)
_cod_data_source_file ja905713t_si_002.cif
_cod_data_source_block smp230_compd_4
_cod_original_cell_volume 2140(2)
_cod_original_sg_symbol_H-M 'P 21/c'
_cod_database_code 4105087

loop_
_symmetry_equiv_pos_as_xyz
'x, y, z'
'-x, y+1/2, -z+1/2'
'-x, -y, -z'
'x, -y-1/2, z-1/2'

loop_
_atom_site_label
_atom_site_type_symbol
_atom_site_fract_x
_atom_site_fract_y
_atom_site_fract_z
_atom_site_U_iso_or_equiv
_atom_site_adp_type
_atom_site_occupancy
_atom_site_symmetry_multiplicity
_atom_site_calc_flag
_atom_site_refinement_flags
Pd1 Pd 0.60408(2) 0.24883(2) 0.586322(14) 0.02081(8) Uani 1 1 d .
N2 N 0.6837(3) 0.4493(2) 0.67348(18) 0.0248(6) Uani 1 1 d .
C27 C 0.4322(3) 0.2505(3) 0.62205(18) 0.0217(6) Uani 1 1 d .
C24 C 0.1721(3) 0.2367(3) 0.6420(2) 0.0278(8) Uani 1 1 d .
H24 H 0.0851 0.2340 0.6493 0.033 Uiso 1 1 calc R
C23 C 0.2117(3) 0.1833(3) 0.5742(2) 0.0241(8) Uani 1 1 d .
C26 C 0.3884(3) 0.2997(3) 0.6879(2) 0.0256(8) Uani 1 1 d .
H26 H 0.4464 0.3391 0.7275 0.031 Uiso 1 1 calc R
C25 C 0.2591(3) 0.2928(3) 0.6978(2) 0.0284(8) Uani 1 1 d .
H25 H 0.2316 0.3276 0.7440 0.034 Uiso 1 1 calc R
C22 C 0.3406(3) 0.1927(3) 0.5647(2) 0.0214(7) Uani 1 1 d .
C13 C 0.2989(3) 0.0789(3) 0.4381(2) 0.0246(8) Uani 1 1 d .
N3 N 0.5091(3) 0.1533(2) 0.49030(17) 0.0222(6) Uani 1 1 d .
C16 C 0.5550(3) 0.1042(3) 0.4290(2) 0.0244(8) Uani 1 1 d .
H16 H 0.6429 0.1125 0.4252 0.029 Uiso 1 1 calc R
C12 C 0.3826(3) 0.1411(3) 0.4956(2) 0.0210(7) Uani 1 1 d .
C33 C 0.1279(3) 0.1193(3) 0.5151(2) 0.0273(8) Uani 1 1 d .
H33 H 0.0409 0.1120 0.5216 0.033 Uiso 1 1 calc R
C32 C 0.1700(3) 0.0689(3) 0.4503(2) 0.0255(8) Uani 1 1 d .
H32 H 0.1126 0.0266 0.4127 0.031 Uiso 1 1 calc R
Cl1 Cl 0.80437(7) 0.24502(8) 0.53366(5) 0.02951(18) Uani 1 1 d .
C15 C 0.4788(4) 0.0404(3) 0.3694(2) 0.0279(8) Uani 1 1 d .
H15 H 0.5149 0.0062 0.3263 0.033 Uiso 1 1 calc R
C1 C 0.6784(3) 0.3443(3) 0.6792(2) 0.0230(7) Uani 1 1 d .
C14 C 0.3516(4) 0.0278(3) 0.3740(2) 0.0276(9) Uani 1 1 d .
H14 H 0.2992 -0.0153 0.3340 0.033 Uiso 1 1 calc R
N1 N 0.7412(3) 0.3213(2) 0.75775(17) 0.0235(6) Uani 1 1 d .
C6 C 0.7868(3) 0.4125(3) 0.8000(2) 0.0282(8) Uani 1 1 d .
H6 H 0.8344 0.4173 0.8558 0.034 Uiso 1 1 calc R
C5 C 0.7509(4) 0.4918(3) 0.7471(2) 0.0296(8) Uani 1 1 d .
H5 H 0.7682 0.5638 0.7580 0.036 Uiso 1 1 calc R
O1 O 0.8830(3) 0.1239(2) 0.70754(15) 0.0314(6) Uani 1 1 d .
H1 H 0.8609 0.1721 0.6725 0.047 Uiso 1 1 calc R
C10 C 0.9942(3) 0.2317(3) 0.8200(2) 0.0334(9) Uani 1 1 d .
H10A H 1.0733 0.1928 0.8179 0.050 Uiso 1 1 calc R
H10B H 0.9936 0.2554 0.8782 0.050 Uiso 1 1 calc R
H10C H 0.9897 0.2923 0.7822 0.050 Uiso 1 1 calc R
C8 C 0.8803(4) 0.1615(3) 0.7919(2) 0.0284(8) Uani 1 1 d .
C7 C 0.7538(3) 0.2176(3) 0.7964(2) 0.0271(8) Uani 1 1 d .
H7A H 0.6826 0.1734 0.7681 0.033 Uiso 1 1 calc R
H7B H 0.7444 0.2242 0.8567 0.033 Uiso 1 1 calc R
C9 C 0.8867(4) 0.0636(3) 0.8466(2) 0.0372(10) Uani 1 1 d .
H9A H 0.8093 0.0218 0.8293 0.056 Uiso 1 1 calc R
H9B H 0.8930 0.0836 0.9063 0.056 Uiso 1 1 calc R
H9C H 0.9620 0.0224 0.8393 0.056 Uiso 1 1 calc R
C2 C 0.6236(4) 0.5095(3) 0.5982(2) 0.0310(9) Uani 1 1 d .
H2 H 0.5679 0.4602 0.5600 0.037 Uiso 1 1 calc R
C4 C 0.7243(4) 0.5501(4) 0.5495(3) 0.0523(13) Uani 1 1 d .
H4A H 0.7763 0.6032 0.5834 0.078 Uiso 1 1 calc R
H4B H 0.6824 0.5810 0.4959 0.078 Uiso 1 1 calc R
H4C H 0.7792 0.4923 0.5377 0.078 Uiso 1 1 calc R
C3 C 0.5387(5) 0.5934(4) 0.6238(3) 0.0546(13) Uani 1 1 d .
H3A H 0.4757 0.5619 0.6545 0.082 Uiso 1 1 calc R
H3B H 0.4943 0.6290 0.5730 0.082 Uiso 1 1 calc R
H3C H 0.5907 0.6440 0.6606 0.082 Uiso 1 1 calc R

loop_
_atom_site_aniso_label
_atom_site_aniso_U_11
_atom_site_aniso_U_22
_atom_site_aniso_U_33
_atom_site_aniso_U_23
_atom_site_aniso_U_13
_atom_site_aniso_U_12
Pd1 0.02134(12) 0.02332(13) 0.01677(12) -0.00173(14) 0.00034(8) -0.00235(14)
N2 0.0286(16) 0.0241(16) 0.0208(15) -0.0020(12) 0.0009(12) -0.0024(13)
C27 0.0250(15) 0.0184(14) 0.0203(14) 0.0022(18) -0.0002(12) 0.0005(19)
C24 0.0243(17) 0.028(2) 0.0308(18) 0.0008(17) 0.0050(14) -0.0030(17)
C23 0.0260(19) 0.0188(17) 0.0262(19) 0.0038(14) 0.0003(15) -0.0001(15)
C26 0.028(2) 0.0230(18) 0.0247(18) -0.0030(15) 0.0010(16) -0.0017(15)
C25 0.030(2) 0.0290(18) 0.029(2) -0.0022(16) 0.0109(17) 0.0012(16)
C22 0.0230(18) 0.0193(18) 0.0197(17) 0.0051(14) -0.0027(14) 0.0017(14)
C13 0.029(2) 0.0210(18) 0.0209(18) 0.0020(15) -0.0041(15) -0.0014(16)
N3 0.0265(16) 0.0237(16) 0.0151(14) 0.0014(12) -0.0004(12) -0.0014(13)
C16 0.0283(19) 0.0257(19) 0.0180(17) 0.0023(14) 0.0007(15) -0.0003(15)
C12 0.0241(19) 0.0177(17) 0.0197(17) 0.0060(13) -0.0005(14) 0.0014(14)
C33 0.0203(18) 0.027(2) 0.031(2) 0.0049(16) -0.0051(15) -0.0050(15)
C32 0.0256(19) 0.0237(19) 0.0225(18) 0.0022(14) -0.0093(15) -0.0044(15)
Cl1 0.0246(4) 0.0428(5) 0.0212(4) -0.0008(5) 0.0043(3) -0.0023(5)
C15 0.040(2) 0.026(2) 0.0168(17) 0.0024(15) 0.0017(16) 0.0042(17)
C1 0.0192(18) 0.029(2) 0.0212(17) -0.0001(15) 0.0045(14) -0.0014(15)
C14 0.041(2) 0.0207(19) 0.0183(18) 0.0021(15) -0.0033(16) -0.0004(17)
N1 0.0264(16) 0.0245(16) 0.0190(15) -0.0034(12) 0.0020(12) -0.0022(13)
C6 0.028(2) 0.033(2) 0.0221(18) -0.0051(16) 0.0002(15) -0.0057(17)
C5 0.035(2) 0.026(2) 0.0258(19) -0.0080(16) 0.0014(16) -0.0085(17)
O1 0.0360(15) 0.0357(15) 0.0215(13) -0.0030(11) 0.0018(11) 0.0007(12)
C10 0.0240(18) 0.040(3) 0.035(2) -0.0056(17) 0.0005(15) -0.0001(17)
C8 0.034(2) 0.031(2) 0.0198(17) -0.0029(15) 0.0014(15) -0.0054(17)
C7 0.028(2) 0.0270(19) 0.0253(19) -0.0021(14) 0.0020(16) -0.0055(15)
C9 0.045(2) 0.038(2) 0.027(2) 0.0012(18) 0.0000(18) 0.0037(19)
C2 0.034(2) 0.026(2) 0.029(2) -0.0015(17) -0.0042(17) -0.0014(17)
C4 0.051(3) 0.062(3) 0.040(3) 0.022(2) -0.005(2) -0.012(2)
C3 0.079(4) 0.048(3) 0.032(2) -0.004(2) -0.005(2) 0.027(3)

loop_
_atom_type_symbol
_atom_type_description
_atom_type_scat_dispersion_real
_atom_type_scat_dispersion_imag
_atom_type_scat_source
C C 0.0033 0.0016 'International Tables Vol C Tables 4.2.6.8 and 6.1.1.4'
H H 0.0000 0.0000 'International Tables Vol C Tables 4.2.6.8 and 6.1.1.4'
Cl Cl 0.1484 0.1585 'International Tables Vol C Tables 4.2.6.8 and 6.1.1.4'
N N 0.0061 0.0033 'International Tables Vol C Tables 4.2.6.8 and 6.1.1.4'
O O 0.0106 0.0060 'International Tables Vol C Tables 4.2.6.8 and 6.1.1.4'
Pd Pd -0.9988 1.0072 'International Tables Vol C Tables 4.2.6.8 and 6.1.1.4'

loop_
_geom_angle_atom_site_label_1
_geom_angle_atom_site_label_2
_geom_angle_atom_site_label_3
_geom_angle
C1 Pd1 C27 92.65(14)
C1 Pd1 N3 174.66(13)
C27 Pd1 N3 82.31(13)
C1 Pd1 Cl1 90.65(10)
C27 Pd1 Cl1 176.19(9)
N3 Pd1 Cl1 94.34(9)
C1 N2 C5 110.9(3)
C1 N2 C2 123.8(3)
C5 N2 C2 125.3(3)
C26 C27 C22 116.7(3)
C26 C27 Pd1 131.8(3)
C22 C27 Pd1 111.4(2)
C25 C24 C23 120.0(3)
C25 C24 H24 120.0
C23 C24 H24 120.0
C22 C23 C24 117.7(3)
C22 C23 C33 118.9(3)
C24 C23 C33 123.5(3)
C27 C26 C25 121.2(3)
C27 C26 H26 119.4
C25 C26 H26 119.4
C24 C25 C26 121.3(3)
C24 C25 H25 119.3
C26 C25 H25 119.3
C23 C22 C12 118.8(3)
C23 C22 C27 123.0(3)
C12 C22 C27 118.2(3)
C14 C13 C12 117.0(3)
C14 C13 C32 124.6(3)
C12 C13 C32 118.4(3)
C16 N3 C12 118.6(3)
C16 N3 Pd1 129.1(2)
C12 N3 Pd1 112.2(2)
N3 C16 C15 122.5(3)
N3 C16 H16 118.8
C15 C16 H16 118.8
N3 C12 C13 122.6(3)
N3 C12 C22 115.8(3)
C13 C12 C22 121.6(3)
C32 C33 C23 121.6(3)
C32 C33 H33 119.2
C23 C33 H33 119.2
C33 C32 C13 120.7(3)
C33 C32 H32 119.6
C13 C32 H32 119.6
C14 C15 C16 119.4(3)
C14 C15 H15 120.3
C16 C15 H15 120.3
N2 C1 N1 105.0(3)
N2 C1 Pd1 125.4(2)
N1 C1 Pd1 129.4(3)
C15 C14 C13 119.9(3)
C15 C14 H14 120.1
C13 C14 H14 120.1
C1 N1 C6 110.2(3)
C1 N1 C7 125.9(3)
C6 N1 C7 123.8(3)
C5 C6 N1 106.9(3)
C5 C6 H6 126.6
N1 C6 H6 126.6
C6 C5 N2 107.0(3)
C6 C5 H5 126.5
N2 C5 H5 126.5
C8 O1 H1 109.5
C8 C10 H10A 109.5
C8 C10 H10B 109.5
H10A C10 H10B 109.5
C8 C10 H10C 109.5
H10A C10 H10C 109.5
H10B C10 H10C 109.5
O1 C8 C10 109.7(3)
O1 C8 C9 104.9(3)
C10 C8 C9 111.2(3)
O1 C8 C7 110.9(3)
C10 C8 C7 111.7(3)
C9 C8 C7 108.2(3)
N1 C7 C8 115.1(3)
N1 C7 H7A 108.5
C8 C7 H7A 108.5
N1 C7 H7B 108.5
C8 C7 H7B 108.5
H7A C7 H7B 107.5
C8 C9 H9A 109.5
C8 C9 H9B 109.5
H9A C9 H9B 109.5
C8 C9 H9C 109.5
H9A C9 H9C 109.5
H9B C9 H9C 109.5
N2 C2 C3 110.3(3)
N2 C2 C4 110.6(3)
C3 C2 C4 113.7(4)
N2 C2 H2 107.3
C3 C2 H2 107.3
C4 C2 H2 107.3
C2 C4 H4A 109.5
C2 C4 H4B 109.5
H4A C4 H4B 109.5
C2 C4 H4C 109.5
H4A C4 H4C 109.5
H4B C4 H4C 109.5
C2 C3 H3A 109.5
C2 C3 H3B 109.5
H3A C3 H3B 109.5
C2 C3 H3C 109.5
H3A C3 H3C 109.5
H3B C3 H3C 109.5

loop_
_geom_bond_atom_site_label_1
_geom_bond_atom_site_label_2
_geom_bond_distance
Pd1 C1 1.981(3)
Pd1 C27 2.000(3)
Pd1 N3 2.085(3)
Pd1 Cl1 2.4134(14)
N2 C1 1.349(4)
N2 C5 1.381(4)
N2 C2 1.480(4)
C27 C26 1.372(5)
C27 C22 1.426(5)
C24 C25 1.372(5)
C24 C23 1.405(5)
C24 H24 0.9500
C23 C22 1.405(5)
C23 C33 1.440(5)
C26 C25 1.410(5)
C26 H26 0.9500
C25 H25 0.9500
C22 C12 1.421(5)
C13 C14 1.408(5)
C13 C12 1.412(5)
C13 C32 1.418(5)
N3 C16 1.324(4)
N3 C12 1.367(4)
C16 C15 1.403(5)
C16 H16 0.9500
C33 C32 1.359(5)
C33 H33 0.9500
C32 H32 0.9500
C15 C14 1.372(5)
C15 H15 0.9500
C1 N1 1.352(4)
C14 H14 0.9500
N1 C6 1.394(4)
N1 C7 1.461(4)
C6 C5 1.336(5)
C6 H6 0.9500
C5 H5 0.9500
O1 C8 1.437(4)
O1 H1 0.8400
C10 C8 1.512(5)
C10 H10A 0.9800
C10 H10B 0.9800
C10 H10C 0.9800
C8 C9 1.523(5)
C8 C7 1.534(5)
C7 H7A 0.9900
C7 H7B 0.9900
C9 H9A 0.9800
C9 H9B 0.9800
C9 H9C 0.9800
C2 C3 1.502(5)
C2 C4 1.514(5)
C2 H2 1.0000
C4 H4A 0.9800
C4 H4B 0.9800
C4 H4C 0.9800
C3 H3A 0.9800
C3 H3B 0.9800
C3 H3C 0.9800

loop_
_geom_torsion_atom_site_label_1
_geom_torsion_atom_site_label_2
_geom_torsion_atom_site_label_3
_geom_torsion_atom_site_label_4
_geom_torsion
C1 Pd1 C27 C26 -0.9(4)
N3 Pd1 C27 C26 -179.2(4)
Cl1 Pd1 C27 C26 -150.9(15)
C1 Pd1 C27 C22 176.0(3)
N3 Pd1 C27 C22 -2.2(2)
Cl1 Pd1 C27 C22 26.1(19)
C25 C24 C23 C22 -2.1(5)
C25 C24 C23 C33 177.2(3)
C22 C27 C26 C25 0.1(5)
Pd1 C27 C26 C25 176.9(3)
C23 C24 C25 C26 1.1(6)
C27 C26 C25 C24 0.0(6)
C24 C23 C22 C12 -178.8(3)
C33 C23 C22 C12 1.8(5)
C24 C23 C22 C27 2.2(5)
C33 C23 C22 C27 -177.2(3)
C26 C27 C22 C23 -1.2(5)
Pd1 C27 C22 C23 -178.7(3)
C26 C27 C22 C12 179.8(3)
Pd1 C27 C22 C12 2.4(4)
C1 Pd1 N3 C16 163.9(12)
C27 Pd1 N3 C16 -176.9(3)
Cl1 Pd1 N3 C16 5.0(3)
C1 Pd1 N3 C12 -17.4(14)
C27 Pd1 N3 C12 1.9(2)
Cl1 Pd1 N3 C12 -176.3(2)
C12 N3 C16 C15 0.0(5)
Pd1 N3 C16 C15 178.7(2)
C16 N3 C12 C13 -0.4(5)
Pd1 N3 C12 C13 -179.3(2)
C16 N3 C12 C22 177.8(3)
Pd1 N3 C12 C22 -1.1(3)
C14 C13 C12 N3 0.6(5)
C32 C13 C12 N3 178.3(3)
C14 C13 C12 C22 -177.5(3)
C32 C13 C12 C22 0.2(5)
C23 C22 C12 N3 -179.8(3)
C27 C22 C12 N3 -0.8(4)
C23 C22 C12 C13 -1.6(5)
C27 C22 C12 C13 177.4(3)
C22 C23 C33 C32 -0.7(5)
C24 C23 C33 C32 180.0(3)
C23 C33 C32 C13 -0.7(5)
C14 C13 C32 C33 178.4(3)
C12 C13 C32 C33 1.0(5)
N3 C16 C15 C14 0.2(5)
C5 N2 C1 N1 1.0(4)
C2 N2 C1 N1 -178.3(3)
C5 N2 C1 Pd1 -175.0(2)
C2 N2 C1 Pd1 5.6(5)
C27 Pd1 C1 N2 -92.2(3)
N3 Pd1 C1 N2 -73.1(14)
Cl1 Pd1 C1 N2 85.9(3)
C27 Pd1 C1 N1 92.8(3)
N3 Pd1 C1 N1 111.9(13)
Cl1 Pd1 C1 N1 -89.2(3)
C16 C15 C14 C13 0.0(5)
C12 C13 C14 C15 -0.4(5)
C32 C13 C14 C15 -177.9(3)
N2 C1 N1 C6 -0.9(4)
Pd1 C1 N1 C6 174.9(2)
N2 C1 N1 C7 175.5(3)
Pd1 C1 N1 C7 -8.7(5)
C1 N1 C6 C5 0.4(4)
C7 N1 C6 C5 -176.0(3)
N1 C6 C5 N2 0.2(4)
C1 N2 C5 C6 -0.8(4)
C2 N2 C5 C6 178.6(3)
C1 N1 C7 C8 98.4(4)
C6 N1 C7 C8 -85.7(4)
O1 C8 C7 N1 -74.3(4)
C10 C8 C7 N1 48.4(4)
C9 C8 C7 N1 171.1(3)
C1 N2 C2 C3 126.9(4)
C5 N2 C2 C3 -52.4(5)
C1 N2 C2 C4 -106.5(4)
C5 N2 C2 C4 74.2(5)
